data_4081946
loop_
_publ_author_name
'Gruver, Brian C.'
'Adams, Jeramie J.'
'Arulsamy, Navamoney'
'Roddick, Dean M.'

_publ_section_title
;
 Acceptor Pincer Chemistry of Osmium: Catalytic Alkane Dehydrogenation by
 (CF3PCP)Os(cod)(H)
;
_journal_issue 21
_journal_name_full Organometallics
_journal_page_first 6468
_journal_paper_doi 10.1021/om400823s
_journal_volume 32
_journal_year 2013
_chemical_formula_moiety 'C13 H7 Cl2 F12 O Os P2, C6 H16 N'
_chemical_formula_sum 'C19 H23 Cl2 F12 N O Os P2'
_chemical_formula_weight 832.42
_chemical_name_common Et3NH+[(CF3-PCP)Os(H)Cl2]-
_chemical_name_systematic
; 
 ? 
;
_space_group_IT_number 2
_symmetry_cell_setting triclinic
_symmetry_space_group_name_Hall '-P 1'
_symmetry_space_group_name_H-M 'P -1'
_atom_sites_solution_hydrogens geom
_atom_sites_solution_primary direct
_atom_sites_solution_secondary difmap
_audit_creation_method SHELXL-97
_cell_angle_alpha 86.941(1)
_cell_angle_beta 85.725(1)
_cell_angle_gamma 67.690(1)
_cell_formula_units_Z 2
_cell_length_a 10.5341(2)
_cell_length_b 10.8526(2)
_cell_length_c 13.1145(3)
_cell_measurement_reflns_used 9263
_cell_measurement_temperature 150(2)
_cell_measurement_theta_max 32.54
_cell_measurement_theta_min 2.68
_cell_volume 1382.68(5)
_computing_cell_refinement 'Bruker SAINT'
_computing_data_collection 'Bruker APEX2'
_computing_data_reduction 'Bruker SAINT'
_computing_molecular_graphics 'Bruker SHELXTL'
_computing_publication_material 'Bruker SHELXTL'
_computing_structure_refinement 'SHELXL-97 (Sheldrick, 2008)'
_computing_structure_solution 'SHELXS-97 (Sheldrick, 2008)'
_diffrn_ambient_temperature 150(2)
_diffrn_measured_fraction_theta_full 0.981
_diffrn_measured_fraction_theta_max 0.981
_diffrn_measurement_device_type 'Bruker APEX-II CCD'
_diffrn_measurement_method '\f and \w scans'
_diffrn_radiation_monochromator graphite
_diffrn_radiation_source 'fine-focus sealed tube'
_diffrn_radiation_type MoK\a
_diffrn_radiation_wavelength 0.71073
_diffrn_reflns_av_R_equivalents 0.0294
_diffrn_reflns_av_sigmaI/netI 0.0431
_diffrn_reflns_limit_h_max 15
_diffrn_reflns_limit_h_min -16
_diffrn_reflns_limit_k_max 16
_diffrn_reflns_limit_k_min -16
_diffrn_reflns_limit_l_max 20
_diffrn_reflns_limit_l_min -20
_diffrn_reflns_number 23307
_diffrn_reflns_theta_full 33.73
_diffrn_reflns_theta_max 33.73
_diffrn_reflns_theta_min 2.03
_exptl_absorpt_coefficient_mu 5.016
_exptl_absorpt_correction_T_max 0.7469
_exptl_absorpt_correction_T_min 0.5406
_exptl_absorpt_correction_type multi-scan
_exptl_absorpt_process_details 'SADABS (Bruker AXS Inc., 2008)'
_exptl_crystal_colour colourless
_exptl_crystal_density_diffrn 1.999
_exptl_crystal_density_method 'not measured'
_exptl_crystal_description rectangular
_exptl_crystal_F_000 800
_exptl_crystal_size_max 0.33
_exptl_crystal_size_mid 0.14
_exptl_crystal_size_min 0.14
_refine_diff_density_max 3.031
_refine_diff_density_min -1.969
_refine_diff_density_rms 0.146
_refine_ls_extinction_method none
_refine_ls_goodness_of_fit_ref 1.023
_refine_ls_hydrogen_treatment mixed
_refine_ls_matrix_type full
_refine_ls_number_parameters 347
_refine_ls_number_reflns 10843
_refine_ls_number_restraints 0
_refine_ls_restrained_S_all 1.023
_refine_ls_R_factor_all 0.0445
_refine_ls_R_factor_gt 0.0319
_refine_ls_shift/su_max 0.001
_refine_ls_shift/su_mean 0.000
_refine_ls_structure_factor_coef Fsqd
_refine_ls_weighting_details 'calc w=1/[\s^2^(Fo^2^)+(0.0276P)^2^+1.8068P] where P=(Fo^2^+2Fc^2^)/3'
_refine_ls_weighting_scheme calc
_refine_ls_wR_factor_gt 0.0663
_refine_ls_wR_factor_ref 0.0714
_reflns_number_gt 9184
_reflns_number_total 10843
_reflns_threshold_expression >2sigma(I)
_cod_data_source_file om400823s_si_001.cif
_cod_data_source_block bcg03
_cod_depositor_comments
;
The following automatic conversions were performed:

'_symmetry_cell_setting' value 'Triclinic' changed to 'triclinic'
according to /home/saulius/struct/CIF-dictionaries/cif_core.dic
dictionary named 'cif_core.dic' version 2.4.2 from 2011-04-26.

Automatic conversion script
Id: cif_fix_values 1891 2012-01-12 08:04:46Z andrius 
;
_cod_original_sg_symbol_H-M P-1
_cod_database_code 4081946

loop_
_symmetry_equiv_pos_as_xyz
'x, y, z'
'-x, -y, -z'

loop_
_atom_site_label
_atom_site_type_symbol
_atom_site_fract_x
_atom_site_fract_y
_atom_site_fract_z
_atom_site_U_iso_or_equiv
_atom_site_adp_type
_atom_site_occupancy
_atom_site_symmetry_multiplicity
_atom_site_calc_flag
_atom_site_refinement_flags
Os1 Os 0.304741(11) 0.179652(11) 0.219916(8) 0.01995(3) Uani 1 1 d .
P1 P 0.14004(8) 0.09069(8) 0.22619(6) 0.02646(15) Uani 1 1 d .
P2 P 0.42610(8) 0.30505(8) 0.16156(6) 0.02195(13) Uani 1 1 d .
Cl1 Cl 0.40966(9) 0.09869(8) 0.38745(6) 0.03401(17) Uani 1 1 d .
Cl2 Cl 0.13115(8) 0.36541(8) 0.31128(6) 0.02867(14) Uani 1 1 d .
C1 C 0.2059(3) 0.2631(3) 0.0843(2) 0.0249(5) Uani 1 1 d .
C13 C 0.4372(3) 0.0307(3) 0.1538(3) 0.0296(6) Uani 1 1 d .
O1 O 0.5152(3) -0.0596(3) 0.1176(2) 0.0475(7) Uani 1 1 d .
C2 C 0.2647(3) 0.3272(3) 0.0096(2) 0.0263(6) Uani 1 1 d .
C3 C 0.1969(4) 0.3861(4) -0.0789(2) 0.0343(7) Uani 1 1 d .
H3A H 0.2376 0.4301 -0.1276 0.041 Uiso 1 1 calc R
C4 C 0.0707(4) 0.3806(4) -0.0957(3) 0.0390(8) Uani 1 1 d .
H4A H 0.0251 0.4200 -0.1560 0.047 Uiso 1 1 calc R
C5 C 0.0121(4) 0.3172(4) -0.0239(3) 0.0362(7) Uani 1 1 d .
H5A H -0.0733 0.3114 -0.0358 0.043 Uiso 1 1 calc R
C6 C 0.0768(3) 0.2614(3) 0.0659(2) 0.0271(6) Uani 1 1 d .
C7 C 0.0064(3) 0.2008(4) 0.1469(3) 0.0326(7) Uani 1 1 d .
H7A H -0.0401 0.1501 0.1148 0.039 Uiso 1 1 calc R
H7B H -0.0630 0.2714 0.1886 0.039 Uiso 1 1 calc R
C8 C 0.1852(4) -0.0754(4) 0.1665(3) 0.0429(9) Uani 1 1 d .
F8A F 0.2264(3) -0.0674(3) 0.0686(2) 0.0594(7) Uani 1 1 d .
F8B F 0.0800(3) -0.1157(3) 0.1684(3) 0.0661(8) Uani 1 1 d .
F8C F 0.2879(3) -0.1712(2) 0.2116(3) 0.0609(7) Uani 1 1 d .
C9 C 0.0428(4) 0.0583(4) 0.3448(3) 0.0391(8) Uani 1 1 d .
F9A F -0.0779(3) 0.0540(3) 0.3244(2) 0.0634(8) Uani 1 1 d .
F9B F 0.0150(3) 0.1524(3) 0.4118(2) 0.0616(8) Uani 1 1 d .
F9C F 0.1132(3) -0.0568(3) 0.3895(2) 0.0691(9) Uani 1 1 d .
C10 C 0.4038(4) 0.3309(4) 0.0252(2) 0.0301(6) Uani 1 1 d .
H10A H 0.4068 0.4180 0.0018 0.036 Uiso 1 1 calc R
H10B H 0.4771 0.2597 -0.0134 0.036 Uiso 1 1 calc R
C11 C 0.3799(3) 0.4800(3) 0.2056(2) 0.0279(6) Uani 1 1 d .
F11A F 0.2552(2) 0.5575(2) 0.17815(18) 0.0395(5) Uani 1 1 d .
F11B F 0.3823(2) 0.4854(2) 0.30692(15) 0.0371(5) Uani 1 1 d .
F11C F 0.4670(2) 0.5362(2) 0.16504(17) 0.0423(5) Uani 1 1 d .
C12 C 0.6175(4) 0.2487(4) 0.1694(3) 0.0355(7) Uani 1 1 d .
F12A F 0.6509(2) 0.2715(3) 0.26013(19) 0.0503(6) Uani 1 1 d .
F12B F 0.6764(2) 0.3069(3) 0.0981(2) 0.0532(6) Uani 1 1 d .
F12C F 0.6770(2) 0.1183(2) 0.1543(2) 0.0507(6) Uani 1 1 d .
N1 N 0.3437(5) 0.2796(4) 0.5779(3) 0.0547(11) Uani 1 1 d .
H1 H 0.355(6) 0.230(6) 0.524(4) 0.067(16) Uiso 1 1 d .
C14 C 0.2670(7) 0.2250(5) 0.6575(4) 0.0697(17) Uani 1 1 d .
H14A H 0.2617 0.2679 0.7233 0.084 Uiso 1 1 calc R
H14B H 0.3194 0.1282 0.6674 0.084 Uiso 1 1 calc R
C15 C 0.1226(9) 0.2468(9) 0.6298(5) 0.103(3) Uani 1 1 d .
H15A H 0.0783 0.2094 0.6845 0.155 Uiso 1 1 calc R
H15B H 0.1270 0.2026 0.5657 0.155 Uiso 1 1 calc R
H15C H 0.0694 0.3425 0.6214 0.155 Uiso 1 1 calc R
C16 C 0.4859(5) 0.2540(4) 0.6117(4) 0.0535(11) Uani 1 1 d .
H16A H 0.4777 0.3084 0.6719 0.064 Uiso 1 1 calc R
H16B H 0.5300 0.1590 0.6329 0.064 Uiso 1 1 calc R
C17 C 0.5749(6) 0.2862(6) 0.5298(4) 0.0649(13) Uani 1 1 d .
H17A H 0.6655 0.2680 0.5554 0.097 Uiso 1 1 calc R
H17B H 0.5328 0.3806 0.5095 0.097 Uiso 1 1 calc R
H17C H 0.5851 0.2312 0.4705 0.097 Uiso 1 1 calc R
C18 C 0.2641(5) 0.4242(5) 0.5476(3) 0.0531(12) Uani 1 1 d .
H18A H 0.3154 0.4505 0.4899 0.064 Uiso 1 1 calc R
H18B H 0.1742 0.4326 0.5236 0.064 Uiso 1 1 calc R
C19 C 0.2403(5) 0.5169(4) 0.6327(4) 0.0492(10) Uani 1 1 d .
H19A H 0.1888 0.6083 0.6087 0.074 Uiso 1 1 calc R
H19B H 0.3289 0.5107 0.6558 0.074 Uiso 1 1 calc R
H19C H 0.1876 0.4929 0.6895 0.074 Uiso 1 1 calc R

loop_
_atom_site_aniso_label
_atom_site_aniso_U_11
_atom_site_aniso_U_22
_atom_site_aniso_U_33
_atom_site_aniso_U_23
_atom_site_aniso_U_13
_atom_site_aniso_U_12
Os1 0.01994(5) 0.01937(5) 0.02099(5) -0.00022(3) -0.00298(3) -0.00764(4)
P1 0.0265(4) 0.0249(4) 0.0317(4) -0.0019(3) -0.0022(3) -0.0135(3)
P2 0.0204(3) 0.0260(3) 0.0214(3) -0.0010(3) -0.0012(3) -0.0110(3)
Cl1 0.0425(4) 0.0267(3) 0.0248(3) 0.0003(3) -0.0106(3) -0.0025(3)
Cl2 0.0247(3) 0.0264(3) 0.0324(3) -0.0026(3) 0.0020(3) -0.0072(3)
C1 0.0261(14) 0.0247(13) 0.0244(12) -0.0022(10) -0.0053(11) -0.0092(11)
C13 0.0296(15) 0.0307(15) 0.0327(15) 0.0049(12) -0.0094(12) -0.0153(13)
O1 0.0418(15) 0.0401(15) 0.0573(18) -0.0141(13) 0.0035(13) -0.0114(12)
C2 0.0305(15) 0.0288(14) 0.0209(12) -0.0018(10) -0.0034(11) -0.0121(12)
C3 0.0433(19) 0.0366(17) 0.0240(14) 0.0023(12) -0.0062(13) -0.0158(15)
C4 0.0420(19) 0.0412(19) 0.0293(16) 0.0002(14) -0.0152(14) -0.0084(16)
C5 0.0312(16) 0.0411(19) 0.0365(17) -0.0041(14) -0.0150(14) -0.0112(14)
C6 0.0250(14) 0.0269(14) 0.0298(14) -0.0048(11) -0.0083(11) -0.0084(11)
C7 0.0239(14) 0.0389(18) 0.0388(17) -0.0023(14) -0.0082(12) -0.0149(13)
C8 0.046(2) 0.0348(19) 0.056(2) -0.0134(17) -0.0008(18) -0.0228(17)
F8A 0.0752(19) 0.0550(16) 0.0548(15) -0.0257(13) 0.0058(14) -0.0309(14)
F8B 0.0683(18) 0.0551(16) 0.096(2) -0.0243(15) -0.0013(16) -0.0452(15)
F8C 0.0640(17) 0.0275(11) 0.089(2) -0.0079(12) -0.0111(15) -0.0127(11)
C9 0.0365(18) 0.0388(19) 0.047(2) 0.0061(15) 0.0029(15) -0.0216(16)
F9A 0.0453(14) 0.087(2) 0.0724(18) 0.0056(15) 0.0027(13) -0.0437(15)
F9B 0.083(2) 0.0665(18) 0.0488(14) -0.0137(13) 0.0263(14) -0.0479(16)
F9C 0.0597(17) 0.0610(17) 0.0746(19) 0.0337(15) 0.0072(14) -0.0160(14)
C10 0.0336(16) 0.0400(17) 0.0221(13) -0.0006(12) 0.0007(11) -0.0202(14)
C11 0.0317(15) 0.0304(15) 0.0261(13) -0.0004(11) -0.0003(11) -0.0170(13)
F11A 0.0414(12) 0.0269(10) 0.0484(12) 0.0006(9) -0.0095(10) -0.0097(9)
F11B 0.0491(12) 0.0416(11) 0.0270(9) -0.0076(8) -0.0008(8) -0.0238(10)
F11C 0.0538(13) 0.0416(12) 0.0449(12) -0.0046(9) 0.0100(10) -0.0349(11)
C12 0.0245(15) 0.044(2) 0.0400(18) -0.0059(15) -0.0009(13) -0.0146(14)
F12A 0.0309(11) 0.0724(17) 0.0492(13) -0.0102(12) -0.0121(10) -0.0184(11)
F12B 0.0326(11) 0.0718(17) 0.0617(15) 0.0046(13) 0.0078(11) -0.0299(12)
F12C 0.0261(10) 0.0457(13) 0.0726(17) -0.0126(12) 0.0001(11) -0.0039(10)
N1 0.093(3) 0.059(2) 0.0347(16) -0.0219(16) 0.0198(18) -0.055(2)
C14 0.100(4) 0.052(3) 0.068(3) -0.021(2) 0.041(3) -0.046(3)
C15 0.133(6) 0.144(7) 0.085(4) -0.054(4) 0.048(4) -0.114(6)
C16 0.063(3) 0.0317(19) 0.055(3) -0.0005(17) 0.000(2) -0.0069(19)
C17 0.066(3) 0.068(3) 0.070(3) -0.008(3) 0.003(3) -0.037(3)
C18 0.053(2) 0.087(4) 0.0316(18) 0.008(2) -0.0115(17) -0.040(3)
C19 0.040(2) 0.042(2) 0.058(3) -0.0005(19) -0.0018(19) -0.0080(17)

loop_
_atom_type_symbol
_atom_type_description
_atom_type_scat_dispersion_real
_atom_type_scat_dispersion_imag
_atom_type_scat_source
C C 0.0033 0.0016 'International Tables Vol C Tables 4.2.6.8 and 6.1.1.4'
H H 0.0000 0.0000 'International Tables Vol C Tables 4.2.6.8 and 6.1.1.4'
N N 0.0061 0.0033 'International Tables Vol C Tables 4.2.6.8 and 6.1.1.4'
O O 0.0106 0.0060 'International Tables Vol C Tables 4.2.6.8 and 6.1.1.4'
F F 0.0171 0.0103 'International Tables Vol C Tables 4.2.6.8 and 6.1.1.4'
P P 0.1023 0.0942 'International Tables Vol C Tables 4.2.6.8 and 6.1.1.4'
Cl Cl 0.1484 0.1585 'International Tables Vol C Tables 4.2.6.8 and 6.1.1.4'
Os Os -1.2165 7.6030 'International Tables Vol C Tables 4.2.6.8 and 6.1.1.4'

loop_
_geom_angle_atom_site_label_1
_geom_angle_atom_site_label_2
_geom_angle_atom_site_label_3
_geom_angle
C13 Os1 C1 93.75(13)
C13 Os1 P2 89.65(10)
C1 Os1 P2 79.30(9)
C13 Os1 P1 92.95(10)
C1 Os1 P1 79.34(9)
P2 Os1 P1 158.60(3)
C13 Os1 Cl2 177.40(10)
C1 Os1 Cl2 87.91(8)
P2 Os1 Cl2 92.63(3)
P1 Os1 Cl2 85.38(3)
C13 Os1 Cl1 90.96(10)
C1 Os1 Cl1 175.22(8)
P2 Os1 Cl1 99.95(3)
P1 Os1 Cl1 101.24(3)
Cl2 Os1 Cl1 87.41(3)
C7 P1 C8 102.46(19)
C7 P1 C9 104.12(17)
C8 P1 C9 97.36(19)
C7 P1 Os1 105.66(11)
C8 P1 Os1 117.83(13)
C9 P1 Os1 126.52(13)
C10 P2 C12 103.07(16)
C10 P2 C11 102.27(15)
C12 P2 C11 97.15(16)
C10 P2 Os1 106.47(11)
C12 P2 Os1 123.26(13)
C11 P2 Os1 121.60(10)
C6 C1 C2 117.1(3)
C6 C1 Os1 121.6(2)
C2 C1 Os1 121.2(2)
O1 C13 Os1 177.7(3)
C3 C2 C1 121.1(3)
C3 C2 C10 119.6(3)
C1 C2 C10 119.2(3)
C4 C3 C2 120.4(3)
C4 C3 H3A 119.8
C2 C3 H3A 119.8
C5 C4 C3 119.2(3)
C5 C4 H4A 120.4
C3 C4 H4A 120.4
C4 C5 C6 120.9(3)
C4 C5 H5A 119.6
C6 C5 H5A 119.6
C5 C6 C1 121.2(3)
C5 C6 C7 120.1(3)
C1 C6 C7 118.8(3)
C6 C7 P1 106.5(2)
C6 C7 H7A 110.4
P1 C7 H7A 110.4
C6 C7 H7B 110.4
P1 C7 H7B 110.4
H7A C7 H7B 108.6
F8C C8 F8A 107.2(4)
F8C C8 F8B 107.4(3)
F8A C8 F8B 107.0(3)
F8C C8 P1 112.1(3)
F8A C8 P1 109.2(3)
F8B C8 P1 113.5(3)
F9B C9 F9C 108.3(4)
F9B C9 F9A 106.3(3)
F9C C9 F9A 106.7(3)
F9B C9 P1 111.6(2)
F9C C9 P1 111.3(3)
F9A C9 P1 112.4(3)
C2 C10 P2 105.8(2)
C2 C10 H10A 110.6
P2 C10 H10A 110.6
C2 C10 H10B 110.6
P2 C10 H10B 110.6
H10A C10 H10B 108.7
F11A C11 F11B 108.3(3)
F11A C11 F11C 106.9(3)
F11B C11 F11C 105.8(3)
F11A C11 P2 110.4(2)
F11B C11 P2 112.5(2)
F11C C11 P2 112.6(2)
F12A C12 F12C 107.7(3)
F12A C12 F12B 107.5(3)
F12C C12 F12B 105.9(3)
F12A C12 P2 112.0(2)
F12C C12 P2 110.0(2)
F12B C12 P2 113.4(3)
C14 N1 C16 109.9(4)
C14 N1 C18 113.2(4)
C16 N1 C18 113.5(3)
C14 N1 H1 104(4)
C16 N1 H1 107(4)
C18 N1 H1 109(4)
N1 C14 C15 113.4(6)
N1 C14 H14A 108.9
C15 C14 H14A 108.9
N1 C14 H14B 108.9
C15 C14 H14B 108.9
H14A C14 H14B 107.7
C14 C15 H15A 109.5
C14 C15 H15B 109.5
H15A C15 H15B 109.5
C14 C15 H15C 109.5
H15A C15 H15C 109.5
H15B C15 H15C 109.5
C17 C16 N1 112.6(4)
C17 C16 H16A 109.1
N1 C16 H16A 109.1
C17 C16 H16B 109.1
N1 C16 H16B 109.1
H16A C16 H16B 107.8
C16 C17 H17A 109.5
C16 C17 H17B 109.5
H17A C17 H17B 109.5
C16 C17 H17C 109.5
H17A C17 H17C 109.5
H17B C17 H17C 109.5
C19 C18 N1 113.1(3)
C19 C18 H18A 109.0
N1 C18 H18A 109.0
C19 C18 H18B 109.0
N1 C18 H18B 109.0
H18A C18 H18B 107.8
C18 C19 H19A 109.5
C18 C19 H19B 109.5
H19A C19 H19B 109.5
C18 C19 H19C 109.5
H19A C19 H19C 109.5
H19B C19 H19C 109.5

loop_
_geom_bond_atom_site_label_1
_geom_bond_atom_site_label_2
_geom_bond_distance
Os1 C13 1.889(4)
Os1 C1 2.111(3)
Os1 P2 2.2663(7)
Os1 P1 2.2784(8)
Os1 Cl2 2.4445(7)
Os1 Cl1 2.4979(7)
P1 C7 1.816(3)
P1 C8 1.879(4)
P1 C9 1.890(4)
P2 C10 1.814(3)
P2 C12 1.881(3)
P2 C11 1.884(3)
C1 C6 1.406(4)
C1 C2 1.410(4)
C13 O1 1.114(4)
C2 C3 1.401(4)
C2 C10 1.510(5)
C3 C4 1.387(6)
C3 H3A 0.9500
C4 C5 1.382(6)
C4 H4A 0.9500
C5 C6 1.396(5)
C5 H5A 0.9500
C6 C7 1.513(5)
C7 H7A 0.9900
C7 H7B 0.9900
C8 F8C 1.333(5)
C8 F8A 1.333(5)
C8 F8B 1.335(5)
C9 F9B 1.315(5)
C9 F9C 1.318(5)
C9 F9A 1.336(5)
C10 H10A 0.9900
C10 H10B 0.9900
C11 F11A 1.328(4)
C11 F11B 1.335(4)
C11 F11C 1.347(4)
C12 F12A 1.327(4)
C12 F12C 1.331(4)
C12 F12B 1.345(4)
N1 C14 1.505(6)
N1 C16 1.512(7)
N1 C18 1.519(7)
N1 H1 0.88(6)
C14 C15 1.517(11)
C14 H14A 0.9900
C14 H14B 0.9900
C15 H15A 0.9800
C15 H15B 0.9800
C15 H15C 0.9800
C16 C17 1.488(7)
C16 H16A 0.9900
C16 H16B 0.9900
C17 H17A 0.9800
C17 H17B 0.9800
C17 H17C 0.9800
C18 C19 1.485(7)
C18 H18A 0.9900
C18 H18B 0.9900
C19 H19A 0.9800
C19 H19B 0.9800
C19 H19C 0.9800

loop_
_geom_hbond_atom_site_label_D
_geom_hbond_atom_site_label_H
_geom_hbond_atom_site_label_A
_geom_hbond_distance_DH
_geom_hbond_distance_HA
_geom_hbond_distance_DA
_geom_hbond_angle_DHA
N1 H1 Cl1 0.88(6) 2.25(6) 3.131(3) 173(5)

loop_
_geom_torsion_atom_site_label_1
_geom_torsion_atom_site_label_2
_geom_torsion_atom_site_label_3
_geom_torsion_atom_site_label_4
_geom_torsion
C1 C2 C10 P2 -21.6(4)
C1 C6 C7 P1 -21.2(4)
